data_7208810
loop_
_publ_author_name
'Aaker\"oy, Christer B.'
'Rajbanshi, Arbin'
'Metrangolo, Pierangelo'
'Resnati, Giuseppe'
'Parisi, Melchiorre F.'
'Desper, John'
'Pilati, Tullio'

_publ_section_title
;
 The quest for a molecular capsule assembled via halogen bonds
;
_journal_issue 20
_journal_name_full CrystEngComm
_journal_page_first 6366
_journal_paper_doi 10.1039/c2ce26173a
_journal_volume 14
_journal_year 2012
_chemical_formula_moiety
;
(C72 H76 N4 O8) (C6 F4 I2)2 (C2 H3 N)2
;
_chemical_formula_sum 'C88 H82 F8 I4 N6 O8'
_chemical_formula_weight 2011.20
_chemical_name_systematic
;
AR-ZZ4 pentyl 4-pyridyl cavitand, 1,4-I2-F4-benzene
;
_space_group_IT_number 2
_symmetry_cell_setting triclinic
_symmetry_space_group_name_Hall '-P 1'
_symmetry_space_group_name_H-M 'P -1'
_atom_sites_solution_hydrogens geom
_atom_sites_solution_primary direct
_atom_sites_solution_secondary difmap
_audit_creation_method SHELXL-97
_cell_angle_alpha 88.893(2)
_cell_angle_beta 88.152(2)
_cell_angle_gamma 79.980(2)
_cell_formula_units_Z 2
_cell_length_a 12.3175(5)
_cell_length_b 13.2596(6)
_cell_length_c 25.4769(11)
_cell_measurement_reflns_used 9829
_cell_measurement_temperature 120(2)
_cell_measurement_theta_max 30.32
_cell_measurement_theta_min 2.48
_cell_volume 4095.0(3)
_computing_cell_refinement 'Bruker SMART'
_computing_data_collection 'Bruker SMART'
_computing_data_reduction 'Bruker SAINT'
_computing_molecular_graphics 'Bruker SHELXTL'
_computing_publication_material 'Bruker SHELXTL'
_computing_structure_refinement 'SHELXL-97 (Sheldrick, 1997)'
_computing_structure_solution 'SHELXS-97 (Sheldrick, 1990)'
_diffrn_ambient_temperature 120(2)
_diffrn_measured_fraction_theta_full 0.995
_diffrn_measured_fraction_theta_max 0.907
_diffrn_measurement_device_type 'CCD area detector'
_diffrn_measurement_method 'phi and omega scans'
_diffrn_radiation_monochromator graphite
_diffrn_radiation_source 'fine-focus sealed tube'
_diffrn_radiation_type MoK\a
_diffrn_radiation_wavelength 0.71073
_diffrn_reflns_av_R_equivalents 0.0417
_diffrn_reflns_av_sigmaI/netI 0.0548
_diffrn_reflns_limit_h_max 16
_diffrn_reflns_limit_h_min -16
_diffrn_reflns_limit_k_max 15
_diffrn_reflns_limit_k_min -18
_diffrn_reflns_limit_l_max 33
_diffrn_reflns_limit_l_min -36
_diffrn_reflns_number 59351
_diffrn_reflns_theta_full 27.50
_diffrn_reflns_theta_max 30.51
_diffrn_reflns_theta_min 0.80
_exptl_absorpt_coefficient_mu 1.601
_exptl_absorpt_correction_T_max 0.8563
_exptl_absorpt_correction_T_min 0.7000
_exptl_absorpt_correction_type multi-scan
_exptl_absorpt_process_details SADABS
_exptl_crystal_colour colourless
_exptl_crystal_density_diffrn 1.631
_exptl_crystal_density_method 'not measured'
_exptl_crystal_description plate
_exptl_crystal_F_000 2000
_exptl_crystal_size_max 0.24
_exptl_crystal_size_mid 0.18
_exptl_crystal_size_min 0.10
_refine_diff_density_max 2.524
_refine_diff_density_min -1.537
_refine_diff_density_rms 0.162
_refine_ls_extinction_method none
_refine_ls_goodness_of_fit_ref 1.033
_refine_ls_hydrogen_treatment constr
_refine_ls_matrix_type full
_refine_ls_number_parameters 1057
_refine_ls_number_reflns 22662
_refine_ls_number_restraints 36
_refine_ls_restrained_S_all 1.036
_refine_ls_R_factor_all 0.0806
_refine_ls_R_factor_gt 0.0513
_refine_ls_shift/su_max 0.002
_refine_ls_shift/su_mean 0.000
_refine_ls_structure_factor_coef Fsqd
_refine_ls_weighting_details 'calc w=1/[\s^2^(Fo^2^)+(0.0650P)^2^+14.0000P] where P=(Fo^2^+2Fc^2^)/3'
_refine_ls_weighting_scheme calc
_refine_ls_wR_factor_gt 0.1244
_refine_ls_wR_factor_ref 0.1412
_reflns_number_gt 16219
_reflns_number_total 22662
_reflns_threshold_expression >2sigma(I)
_cod_data_source_file c2ce26173a.txt
_cod_data_source_block A1
_cod_depositor_comments
;
The following automatic conversions were performed:

'_symmetry_cell_setting' value 'Triclinic' changed to 'triclinic'
according to /home/saulius/struct/CIF-dictionaries/cif_core.dic
dictionary named 'cif_core.dic' version 2.4.2 from 2011-04-26.

Automatic conversion script
Id: cif_fix_values 1891 2012-01-12 08:04:46Z andrius 
;
_cod_original_sg_symbol_H-M P-1
_cod_database_code 7208810

loop_
_symmetry_equiv_pos_as_xyz
'x, y, z'
'-x, -y, -z'

loop_
_atom_site_label
_atom_site_type_symbol
_atom_site_fract_x
_atom_site_fract_y
_atom_site_fract_z
_atom_site_U_iso_or_equiv
_atom_site_adp_type
_atom_site_occupancy
_atom_site_symmetry_multiplicity
_atom_site_calc_flag
_atom_site_refinement_flags
_atom_site_disorder_assembly
_atom_site_disorder_group
I1 I 0.10704(2) 0.75771(2) 0.506033(11) 0.02306(7) Uani 1 1 d . . .
I2 I 0.12886(3) 1.24553(2) 0.603459(12) 0.02519(8) Uani 1 1 d . . .
C41 C 0.1084(4) 0.9042(3) 0.53521(18) 0.0208(9) Uani 1 1 d . . .
C42 C 0.1656(4) 0.9704(3) 0.50925(18) 0.0250(9) Uani 1 1 d . . .
F42 F 0.2182(3) 0.9438(2) 0.46282(12) 0.0363(7) Uani 1 1 d . . .
C43 C 0.1739(4) 1.0650(3) 0.52890(19) 0.0254(9) Uani 1 1 d . . .
F43 F 0.2327(3) 1.1254(2) 0.50134(13) 0.0371(7) Uani 1 1 d . . .
C44 C 0.1212(4) 1.0991(3) 0.57597(18) 0.0229(9) Uani 1 1 d . . .
C45 C 0.0618(4) 1.0330(4) 0.60169(17) 0.0237(9) Uani 1 1 d . . .
F45 F 0.0075(3) 1.0604(2) 0.64756(11) 0.0347(7) Uani 1 1 d . . .
C46 C 0.0552(4) 0.9376(3) 0.58223(17) 0.0218(9) Uani 1 1 d . . .
F46 F -0.0048(3) 0.8783(2) 0.60957(12) 0.0329(7) Uani 1 1 d . . .
I3 I 0.83645(3) 0.70075(2) 0.012484(12) 0.02853(8) Uani 1 1 d . . .
I4 I 0.90423(3) 1.18993(2) -0.077066(11) 0.02443(7) Uani 1 1 d . . .
C51 C 0.8597(4) 0.8456(3) -0.01486(18) 0.0230(9) Uani 1 1 d . . .
C52 C 0.9154(5) 0.8604(4) -0.0614(2) 0.0321(11) Uani 1 1 d . . .
F52 F 0.9562(4) 0.7808(2) -0.09156(15) 0.0666(13) Uani 1 1 d . . .
C53 C 0.9317(5) 0.9572(4) -0.07837(19) 0.0299(11) Uani 1 1 d . . .
F53 F 0.9851(4) 0.9661(2) -0.12412(14) 0.0561(11) Uani 1 1 d . . .
C54 C 0.8892(4) 1.0432(3) -0.04964(17) 0.0219(9) Uani 1 1 d . . .
C55 C 0.8351(4) 1.0276(3) -0.00288(18) 0.0263(10) Uani 1 1 d . . .
F55 F 0.7942(3) 1.1079(2) 0.02790(14) 0.0535(10) Uani 1 1 d . . .
C56 C 0.8194(4) 0.9321(4) 0.01382(19) 0.0269(10) Uani 1 1 d . . .
F56 F 0.7664(3) 0.9232(2) 0.06024(13) 0.0487(9) Uani 1 1 d . . .
N61 N 0.4669(12) 0.4631(6) 0.2639(7) 0.200(9) Uani 1 1 d . . .
C61 C 0.4854(7) 0.3790(5) 0.2574(4) 0.068(2) Uani 1 1 d . . .
C62 C 0.5036(4) 0.2726(4) 0.2524(2) 0.0307(10) Uani 1 1 d . . .
H62A H 0.4765 0.2414 0.2843 0.046 Uiso 1 1 calc R . .
H62B H 0.5828 0.2472 0.2473 0.046 Uiso 1 1 calc R . .
H62C H 0.4644 0.2544 0.2220 0.046 Uiso 1 1 calc R . .
N62 N 0.5327(4) -0.1225(4) 0.2543(2) 0.0398(11) Uani 1 1 d . . .
C63 C 0.5277(5) -0.2058(5) 0.2535(3) 0.0411(13) Uani 1 1 d . . .
C64 C 0.5192(9) -0.3138(6) 0.2532(5) 0.089(3) Uani 1 1 d . . .
H64A H 0.4970 -0.3352 0.2884 0.134 Uiso 1 1 calc R . .
H64B H 0.5908 -0.3542 0.2430 0.134 Uiso 1 1 calc R . .
H64C H 0.4639 -0.3246 0.2281 0.134 Uiso 1 1 calc R . .
C11_1 C 0.2902(4) 0.2815(3) 0.38189(16) 0.0185(8) Uani 1 1 d . . .
C12_1 C 0.3894(4) 0.2267(3) 0.39870(16) 0.0198(8) Uani 1 1 d . . .
O12_1 O 0.4421(3) 0.2678(2) 0.43920(11) 0.0208(6) Uani 1 1 d . . .
C13_1 C 0.4378(4) 0.1335(3) 0.37722(16) 0.0185(8) Uani 1 1 d . . .
C14_1 C 0.3827(3) 0.0954(3) 0.33697(16) 0.0179(8) Uani 1 1 d . . .
H14_1 H 0.4145 0.0319 0.3217 0.021 Uiso 1 1 calc R . .
C15_1 C 0.2823(3) 0.1475(3) 0.31827(16) 0.0177(8) Uani 1 1 d . . .
C16_1 C 0.2378(3) 0.2420(3) 0.34093(17) 0.0195(8) Uani 1 1 d . . .
O16_1 O 0.1383(2) 0.2972(2) 0.32485(12) 0.0208(6) Uani 1 1 d . . .
C21_1 C 0.5503(3) 0.0795(3) 0.39557(16) 0.0183(8) Uani 1 1 d D B .
H21_1 H 0.5572 0.0991 0.4329 0.022 Uiso 1 1 calc R . .
C22_1 C 0.5654(4) -0.0370(3) 0.39407(18) 0.0230(9) Uani 1 1 d . . .
H22A_1 H 0.5588 -0.0578 0.3574 0.028 Uiso 1 1 calc R A 1
H22B_1 H 0.6410 -0.0658 0.4051 0.028 Uiso 1 1 calc R A 1
C23A_1 C 0.4841(5) -0.0833(4) 0.4285(2) 0.0404(13) Uani 0.723(7) 1 d PD B 1
H23A_1 H 0.4076 -0.0554 0.4185 0.048 Uiso 0.723(7) 1 calc PR B 1
H23B_1 H 0.4923 -0.0676 0.4658 0.048 Uiso 0.723(7) 1 calc PR B 1
C24A_1 C 0.5107(6) -0.2050(5) 0.4197(3) 0.0302(15) Uani 0.723(7) 1 d PD B 1
H24A_1 H 0.5200 -0.2181 0.3816 0.036 Uiso 0.723(7) 1 calc PR B 1
H24B_1 H 0.5815 -0.2330 0.4362 0.036 Uiso 0.723(7) 1 calc PR B 1
C25A_1 C 0.4225(6) -0.2617(5) 0.4421(3) 0.0323(14) Uani 0.723(7) 1 d PD B 1
H25A_1 H 0.3538 -0.2398 0.4227 0.039 Uiso 0.723(7) 1 calc PR B 1
H25B_1 H 0.4068 -0.2423 0.4793 0.039 Uiso 0.723(7) 1 calc PR B 1
C26A_1 C 0.4544(7) -0.3774(5) 0.4393(3) 0.0413(18) Uani 0.723(7) 1 d PD B 1
H26A_1 H 0.3940 -0.4094 0.4539 0.062 Uiso 0.723(7) 1 calc PR B 1
H26B_1 H 0.5208 -0.4001 0.4595 0.062 Uiso 0.723(7) 1 calc PR B 1
H26C_1 H 0.4692 -0.3974 0.4026 0.062 Uiso 0.723(7) 1 calc PR B 1
C23B_1 C 0.4841(5) -0.0833(4) 0.4285(2) 0.0404(13) Uani 0.277(7) 1 d PD B 2
H23C_1 H 0.4813 -0.0468 0.4621 0.048 Uiso 0.277(7) 1 calc PR B 2
H23D_1 H 0.4118 -0.0593 0.4125 0.048 Uiso 0.277(7) 1 calc PR B 2
C24B_1 C 0.4821(17) -0.1890(11) 0.4435(7) 0.0302(15) Uani 0.277(7) 1 d PD B 2
H24C_1 H 0.4258 -0.1932 0.4718 0.036 Uiso 0.277(7) 1 calc PR B 2
H24D_1 H 0.5550 -0.2229 0.4559 0.036 Uiso 0.277(7) 1 calc PR B 2
C25B_1 C 0.4524(17) -0.2390(11) 0.3925(6) 0.0323(14) Uani 0.277(7) 1 d PD B 2
H25C_1 H 0.3837 -0.1987 0.3787 0.039 Uiso 0.277(7) 1 calc PR B 2
H25D_1 H 0.5120 -0.2377 0.3657 0.039 Uiso 0.277(7) 1 calc PR B 2
C26B_1 C 0.437(2) -0.3477(12) 0.4021(9) 0.0413(18) Uani 0.277(7) 1 d PD B 2
H26D_1 H 0.4225 -0.3781 0.3688 0.062 Uiso 0.277(7) 1 calc PR B 2
H26E_1 H 0.3738 -0.3488 0.4266 0.062 Uiso 0.277(7) 1 calc PR B 2
H26F_1 H 0.5034 -0.3871 0.4172 0.062 Uiso 0.277(7) 1 calc PR B 2
C27_1 C 0.5233(4) 0.3250(3) 0.42182(18) 0.0222(9) Uani 1 1 d . B .
H27A_1 H 0.5212 0.3837 0.4455 0.027 Uiso 1 1 calc R . .
H27B_1 H 0.5052 0.3529 0.3862 0.027 Uiso 1 1 calc R . .
N31_1 N 0.1387(3) 0.5575(3) 0.45969(16) 0.0279(9) Uani 1 1 d . . .
C32_1 C 0.1847(4) 0.5610(4) 0.4121(2) 0.0290(10) Uani 1 1 d . . .
H32_1 H 0.1829 0.6259 0.3954 0.035 Uiso 1 1 calc R . .
C33_1 C 0.2356(4) 0.4741(4) 0.38518(19) 0.0268(10) Uani 1 1 d . . .
H33_1 H 0.2685 0.4803 0.3513 0.032 Uiso 1 1 calc R . .
C34_1 C 0.2375(3) 0.3786(3) 0.40846(17) 0.0192(8) Uani 1 1 d . . .
C35_1 C 0.1906(4) 0.3746(4) 0.45852(18) 0.0288(10) Uani 1 1 d . . .
H35_1 H 0.1916 0.3109 0.4764 0.035 Uiso 1 1 calc R . .
C36_1 C 0.1421(4) 0.4657(4) 0.48196(19) 0.0310(11) Uani 1 1 d . . .
H36_1 H 0.1092 0.4622 0.5160 0.037 Uiso 1 1 calc R . .
C11_2 C 0.7514(3) 0.2550(3) 0.34426(16) 0.0170(8) Uani 1 1 d . . .
C12_2 C 0.8013(3) 0.1970(3) 0.30119(16) 0.0180(8) Uani 1 1 d . . .
O12_2 O 0.8884(2) 0.2307(2) 0.27426(11) 0.0197(6) Uani 1 1 d . . .
C13_2 C 0.7682(3) 0.1064(3) 0.28705(16) 0.0168(8) Uani 1 1 d . . .
C14_2 C 0.6879(3) 0.0715(3) 0.31818(16) 0.0172(8) Uani 1 1 d . B .
H14_2 H 0.6651 0.0096 0.3087 0.021 Uiso 1 1 calc R . .
C15_2 C 0.6386(3) 0.1221(3) 0.36268(15) 0.0169(8) Uani 1 1 d . . .
C16_2 C 0.6695(3) 0.2173(3) 0.37486(16) 0.0159(8) Uani 1 1 d . B .
O16_2 O 0.6315(2) 0.2675(2) 0.42018(11) 0.0209(6) Uani 1 1 d . . .
C21_2 C 0.8146(4) 0.0509(3) 0.23685(16) 0.0180(8) Uani 1 1 d D D .
H21_2 H 0.8925 0.0618 0.2314 0.022 Uiso 1 1 calc R . .
C22_2 C 0.8161(4) -0.0644(3) 0.24049(17) 0.0200(8) Uani 1 1 d . . .
H22A_2 H 0.7392 -0.0767 0.2441 0.024 Uiso 1 1 calc R C 1
H22B_2 H 0.8547 -0.0916 0.2726 0.024 Uiso 1 1 calc R C 1
C23A_2 C 0.8721(4) -0.1238(3) 0.19316(18) 0.0251(9) Uani 0.460(8) 1 d PD D 1
H23A_2 H 0.8215 -0.1139 0.1634 0.030 Uiso 0.460(8) 1 calc PR D 1
H23B_2 H 0.9392 -0.0960 0.1824 0.030 Uiso 0.460(8) 1 calc PR D 1
C24A_2 C 0.9039(10) -0.2377(7) 0.2053(4) 0.0291(16) Uani 0.460(8) 1 d PD D 1
H24A_2 H 0.9458 -0.2709 0.1746 0.035 Uiso 0.460(8) 1 calc PR D 1
H24B_2 H 0.9539 -0.2464 0.2353 0.035 Uiso 0.460(8) 1 calc PR D 1
C25A_2 C 0.8090(11) -0.2931(8) 0.2182(5) 0.038(2) Uani 0.460(8) 1 d PD D 1
H25A_2 H 0.7596 -0.2872 0.1880 0.046 Uiso 0.460(8) 1 calc PR D 1
H25B_2 H 0.7660 -0.2605 0.2488 0.046 Uiso 0.460(8) 1 calc PR D 1
C26A_2 C 0.851(4) -0.4075(16) 0.231(2) 0.0486(19) Uani 0.460(8) 1 d PD D 1
H26A_2 H 0.7874 -0.4412 0.2398 0.073 Uiso 0.460(8) 1 calc PR D 1
H26B_2 H 0.8995 -0.4134 0.2609 0.073 Uiso 0.460(8) 1 calc PR D 1
H26C_2 H 0.8910 -0.4404 0.2004 0.073 Uiso 0.460(8) 1 calc PR D 1
C23B_2 C 0.8721(4) -0.1238(3) 0.19316(18) 0.0251(9) Uani 0.540(8) 1 d PD D 2
H23C_2 H 0.9530 -0.1304 0.1960 0.030 Uiso 0.540(8) 1 calc PR D 2
H23D_2 H 0.8509 -0.0836 0.1608 0.030 Uiso 0.540(8) 1 calc PR D 2
C24B_2 C 0.8431(9) -0.2316(6) 0.1877(3) 0.0291(16) Uani 0.540(8) 1 d PD D 2
H24C_2 H 0.7635 -0.2248 0.1808 0.035 Uiso 0.540(8) 1 calc PR D 2
H24D_2 H 0.8848 -0.2654 0.1571 0.035 Uiso 0.540(8) 1 calc PR D 2
C25B_2 C 0.8690(11) -0.2991(7) 0.2363(4) 0.038(2) Uani 0.540(8) 1 d PD D 2
H25C_2 H 0.9465 -0.2993 0.2456 0.046 Uiso 0.540(8) 1 calc PR D 2
H25D_2 H 0.8211 -0.2691 0.2660 0.046 Uiso 0.540(8) 1 calc PR D 2
C26B_2 C 0.853(4) -0.4090(14) 0.229(2) 0.0486(19) Uani 0.540(8) 1 d PD D 2
H26D_2 H 0.8716 -0.4485 0.2614 0.073 Uiso 0.540(8) 1 calc PR D 2
H26E_2 H 0.9003 -0.4396 0.2000 0.073 Uiso 0.540(8) 1 calc PR D 2
H26F_2 H 0.7754 -0.4097 0.2213 0.073 Uiso 0.540(8) 1 calc PR D 2
C27_2 C 0.8621(4) 0.2900(3) 0.22811(17) 0.0221(9) Uani 1 1 d . D .
H27A_2 H 0.7861 0.3289 0.2320 0.026 Uiso 1 1 calc R . .
H27B_2 H 0.9129 0.3401 0.2237 0.026 Uiso 1 1 calc R . .
N31_2 N 0.8428(3) 0.5486(3) 0.37256(16) 0.0256(8) Uani 1 1 d . . .
C32_2 C 0.7381(4) 0.5384(4) 0.3648(2) 0.0284(10) Uani 1 1 d . . .
H32_2 H 0.6833 0.5984 0.3656 0.034 Uiso 1 1 calc R . .
C33_2 C 0.7053(4) 0.4465(4) 0.35570(19) 0.0252(9) Uani 1 1 d . . .
H33_2 H 0.6298 0.4447 0.3499 0.030 Uiso 1 1 calc R . .
C34_2 C 0.7825(4) 0.3559(3) 0.35504(16) 0.0194(8) Uani 1 1 d . . .
C35_2 C 0.8918(4) 0.3660(3) 0.36331(17) 0.0217(9) Uani 1 1 d . . .
H35_2 H 0.9484 0.3074 0.3630 0.026 Uiso 1 1 calc R . .
C36_2 C 0.9168(4) 0.4618(3) 0.37187(17) 0.0227(9) Uani 1 1 d . . .
H36_2 H 0.9916 0.4663 0.3777 0.027 Uiso 1 1 calc R . .
C11_3 C 0.7136(4) 0.2468(3) 0.12857(16) 0.0200(8) Uani 1 1 d . . .
C12_3 C 0.6221(4) 0.2096(3) 0.11141(16) 0.0212(9) Uani 1 1 d . . .
O12_3 O 0.5643(3) 0.2612(3) 0.07025(12) 0.0246(7) Uani 1 1 d . . .
C13_3 C 0.5915(4) 0.1208(3) 0.13298(16) 0.0199(8) Uani 1 1 d . . .
C14_3 C 0.6546(3) 0.0707(3) 0.17318(16) 0.0181(8) Uani 1 1 d . D .
H14_3 H 0.6333 0.0113 0.1889 0.022 Uiso 1 1 calc R . .
C15_3 C 0.7480(3) 0.1042(3) 0.19145(16) 0.0186(8) Uani 1 1 d . . .
C16_3 C 0.7751(4) 0.1933(3) 0.16866(16) 0.0200(8) Uani 1 1 d . D .
O16_3 O 0.8701(3) 0.2290(2) 0.18273(12) 0.0220(6) Uani 1 1 d . . .
C21_3 C 0.4881(4) 0.0864(3) 0.11402(17) 0.0203(8) Uani 1 1 d D F .
H21_3 H 0.4783 0.1120 0.0770 0.024 Uiso 1 1 calc R . .
C22_3 C 0.4974(4) -0.0303(4) 0.11254(19) 0.0252(9) Uani 1 1 d . . .
H22A_3 H 0.5695 -0.0604 0.0962 0.030 Uiso 1 1 calc R E 1
H22B_3 H 0.4949 -0.0575 0.1489 0.030 Uiso 1 1 calc R E 1
C23A_3 C 0.4054(4) -0.0630(4) 0.0820(2) 0.0354(12) Uani 0.580(7) 1 d PD F 1
H23A_3 H 0.3403 -0.0614 0.1059 0.043 Uiso 0.580(7) 1 calc PR F 1
H23B_3 H 0.3845 -0.0117 0.0537 0.043 Uiso 0.580(7) 1 calc PR F 1
C24A_3 C 0.4316(8) -0.1668(6) 0.0577(4) 0.0344(17) Uani 0.580(7) 1 d PD F 1
H24A_3 H 0.4977 -0.1702 0.0342 0.041 Uiso 0.580(7) 1 calc PR F 1
H24B_3 H 0.3692 -0.1776 0.0362 0.041 Uiso 0.580(7) 1 calc PR F 1
C25A_3 C 0.4526(9) -0.2511(6) 0.0992(4) 0.0375(17) Uani 0.580(7) 1 d PD F 1
H25A_3 H 0.3894 -0.2438 0.1247 0.045 Uiso 0.580(7) 1 calc PR F 1
H25B_3 H 0.5194 -0.2444 0.1185 0.045 Uiso 0.580(7) 1 calc PR F 1
C26A_3 C 0.468(2) -0.3577(9) 0.0742(10) 0.049(4) Uani 0.580(7) 1 d PD F 1
H26A_3 H 0.4820 -0.4107 0.1017 0.074 Uiso 0.580(7) 1 calc PR F 1
H26B_3 H 0.5314 -0.3654 0.0493 0.074 Uiso 0.580(7) 1 calc PR F 1
H26C_3 H 0.4016 -0.3650 0.0557 0.074 Uiso 0.580(7) 1 calc PR F 1
C23B_3 C 0.4054(4) -0.0630(4) 0.0820(2) 0.0354(12) Uani 0.420(7) 1 d PD F 2
H23C_3 H 0.4145 -0.0453 0.0443 0.043 Uiso 0.420(7) 1 calc PR F 2
H23D_3 H 0.3333 -0.0254 0.0949 0.043 Uiso 0.420(7) 1 calc PR F 2
C24B_3 C 0.4071(10) -0.1840(8) 0.0883(6) 0.0344(17) Uani 0.420(7) 1 d PD F 2
H24C_3 H 0.4036 -0.2018 0.1261 0.041 Uiso 0.420(7) 1 calc PR F 2
H24D_3 H 0.3406 -0.2010 0.0722 0.041 Uiso 0.420(7) 1 calc PR F 2
C25B_3 C 0.5085(10) -0.2483(8) 0.0632(6) 0.0375(17) Uani 0.420(7) 1 d PD F 2
H25C_3 H 0.5740 -0.2407 0.0833 0.045 Uiso 0.420(7) 1 calc PR F 2
H25D_3 H 0.5193 -0.2227 0.0270 0.045 Uiso 0.420(7) 1 calc PR F 2
C26B_3 C 0.499(3) -0.3623(12) 0.0615(17) 0.049(4) Uani 0.420(7) 1 d PD F 2
H26D_3 H 0.5661 -0.4011 0.0452 0.074 Uiso 0.420(7) 1 calc PR F 2
H26E_3 H 0.4351 -0.3703 0.0409 0.074 Uiso 0.420(7) 1 calc PR F 2
H26F_3 H 0.4893 -0.3882 0.0974 0.074 Uiso 0.420(7) 1 calc PR F 2
C27_3 C 0.4671(4) 0.3299(4) 0.08423(19) 0.0290(10) Uani 1 1 d . F .
H27A_3 H 0.4759 0.3575 0.1194 0.035 Uiso 1 1 calc R . .
H27B_3 H 0.4578 0.3881 0.0589 0.035 Uiso 1 1 calc R . .
N31_3 N 0.8001(4) 0.5175(3) 0.05584(18) 0.0364(10) Uani 1 1 d . . .
C32_3 C 0.7502(5) 0.5204(4) 0.1029(2) 0.0373(13) Uani 1 1 d . . .
H32_3 H 0.7338 0.5842 0.1203 0.045 Uiso 1 1 calc R . .
C33_3 C 0.7208(5) 0.4349(4) 0.1279(2) 0.0343(12) Uani 1 1 d . . .
H33_3 H 0.6843 0.4410 0.1614 0.041 Uiso 1 1 calc R . .
C34_3 C 0.7447(4) 0.3415(3) 0.10398(17) 0.0242(9) Uani 1 1 d . . .
C35_3 C 0.7973(7) 0.3386(4) 0.0558(3) 0.057(2) Uani 1 1 d . . .
H35_3 H 0.8161 0.2754 0.0379 0.068 Uiso 1 1 calc R . .
C36_3 C 0.8229(7) 0.4267(5) 0.0331(2) 0.0539(19) Uani 1 1 d . . .
H36_3 H 0.8588 0.4225 -0.0005 0.065 Uiso 1 1 calc R . .
C11_4 C 0.2524(3) 0.2952(3) 0.16132(17) 0.0196(8) Uani 1 1 d . . .
C12_4 C 0.2138(4) 0.2477(3) 0.20601(17) 0.0202(8) Uani 1 1 d . . .
O12_4 O 0.1215(2) 0.3010(2) 0.23275(12) 0.0211(6) Uani 1 1 d . . .
C13_4 C 0.2613(4) 0.1499(3) 0.22248(16) 0.0188(8) Uani 1 1 d . . .
C14_4 C 0.3494(4) 0.0988(3) 0.19174(17) 0.0200(8) Uani 1 1 d . F .
H14_4 H 0.3837 0.0322 0.2025 0.024 Uiso 1 1 calc R . .
C15_4 C 0.3893(4) 0.1414(3) 0.14602(17) 0.0200(8) Uani 1 1 d . . .
C16_4 C 0.3400(4) 0.2410(3) 0.13187(16) 0.0190(8) Uani 1 1 d . F .
O16_4 O 0.3713(3) 0.2862(3) 0.08528(12) 0.0243(7) Uani 1 1 d . . .
C21_4 C 0.2220(4) 0.1065(3) 0.27381(16) 0.0191(8) Uani 1 1 d . . .
H21_4 H 0.1416 0.1344 0.2786 0.023 Uiso 1 1 calc R . .
C22_4 C 0.2362(4) -0.0111(3) 0.27570(17) 0.0213(9) Uani 1 1 d . . .
H22A_4 H 0.3148 -0.0404 0.2690 0.026 Uiso 1 1 calc R . .
H22B_4 H 0.2152 -0.0333 0.3114 0.026 Uiso 1 1 calc R . .
C23_4 C 0.1667(4) -0.0534(4) 0.23576(19) 0.0261(9) Uani 1 1 d . . .
H23A_4 H 0.1792 -0.0227 0.2008 0.031 Uiso 1 1 calc R . .
H23B_4 H 0.0877 -0.0326 0.2457 0.031 Uiso 1 1 calc R . .
C24_4 C 0.1929(4) -0.1701(4) 0.23170(19) 0.0290(10) Uani 1 1 d . . .
H24A_4 H 0.1525 -0.1908 0.2019 0.035 Uiso 1 1 calc R . .
H24B_4 H 0.2727 -0.1905 0.2234 0.035 Uiso 1 1 calc R . .
C25_4 C 0.1645(6) -0.2281(4) 0.2801(2) 0.0392(13) Uani 1 1 d . . .
H25A_4 H 0.0867 -0.2030 0.2908 0.047 Uiso 1 1 calc R . .
H25B_4 H 0.2114 -0.2144 0.3091 0.047 Uiso 1 1 calc R . .
C26_4 C 0.1808(6) -0.3442(4) 0.2714(3) 0.0454(15) Uani 1 1 d . . .
H26A_4 H 0.1618 -0.3785 0.3040 0.068 Uiso 1 1 calc R . .
H26B_4 H 0.2580 -0.3696 0.2613 0.068 Uiso 1 1 calc R . .
H26C_4 H 0.1330 -0.3583 0.2435 0.068 Uiso 1 1 calc R . .
C27_4 C 0.1406(4) 0.3553(3) 0.27755(17) 0.0237(9) Uani 1 1 d . . .
H27A_4 H 0.0838 0.4179 0.2803 0.028 Uiso 1 1 calc R . .
H27B_4 H 0.2134 0.3770 0.2732 0.028 Uiso 1 1 calc R . .
N31_4 N 0.1190(4) 0.6051(3) 0.11596(16) 0.0288(9) Uani 1 1 d . . .
C32_4 C 0.2187(4) 0.5800(4) 0.1355(2) 0.0321(11) Uani 1 1 d . . .
H32_4 H 0.2611 0.6326 0.1392 0.039 Uiso 1 1 calc R . .
C33_4 C 0.2640(4) 0.4819(4) 0.1508(2) 0.0311(11) Uani 1 1 d . . .
H33_4 H 0.3362 0.4682 0.1643 0.037 Uiso 1 1 calc R . .
C34_4 C 0.2039(4) 0.4032(3) 0.14645(17) 0.0222(9) Uani 1 1 d . . .
C35_4 C 0.0979(4) 0.4298(4) 0.12748(19) 0.0266(10) Uani 1 1 d . . .
H35_4 H 0.0521 0.3795 0.1247 0.032 Uiso 1 1 calc R . .
C36_4 C 0.0601(4) 0.5307(4) 0.1127(2) 0.0296(10) Uani 1 1 d . . .
H36_4 H -0.0121 0.5476 0.0995 0.036 Uiso 1 1 calc R . .

loop_
_atom_site_aniso_label
_atom_site_aniso_U_11
_atom_site_aniso_U_22
_atom_site_aniso_U_33
_atom_site_aniso_U_23
_atom_site_aniso_U_13
_atom_site_aniso_U_12
I1 0.02796(15) 0.01515(13) 0.02536(14) -0.00586(11) 0.00003(11) -0.00129(11)
I2 0.02902(16) 0.01593(14) 0.03026(15) -0.00736(11) -0.00099(12) -0.00210(11)
C41 0.022(2) 0.0117(19) 0.028(2) -0.0072(16) -0.0010(17) -0.0005(16)
C42 0.032(2) 0.017(2) 0.025(2) -0.0075(17) 0.0049(18) -0.0015(18)
F42 0.0483(18) 0.0225(14) 0.0384(16) -0.0126(13) 0.0226(14) -0.0101(13)
C43 0.024(2) 0.017(2) 0.035(2) -0.0034(18) 0.0060(18) -0.0045(17)
F43 0.0457(18) 0.0213(14) 0.0451(18) -0.0056(13) 0.0178(14) -0.0110(13)
C44 0.024(2) 0.016(2) 0.028(2) -0.0064(17) -0.0030(17) -0.0016(17)
C45 0.029(2) 0.020(2) 0.021(2) -0.0064(17) 0.0018(17) 0.0002(18)
F45 0.0500(19) 0.0263(15) 0.0273(14) -0.0123(12) 0.0133(13) -0.0070(13)
C46 0.026(2) 0.016(2) 0.024(2) -0.0002(16) 0.0001(17) -0.0038(17)
F46 0.0429(17) 0.0205(14) 0.0362(16) -0.0062(12) 0.0150(13) -0.0103(12)
I3 0.03978(18) 0.01844(15) 0.02848(15) 0.00323(11) 0.00086(13) -0.00886(12)
I4 0.03381(17) 0.01551(14) 0.02313(14) 0.00117(10) 0.00382(11) -0.00299(11)
C51 0.032(2) 0.014(2) 0.024(2) 0.0024(16) -0.0008(18) -0.0070(17)
C52 0.049(3) 0.017(2) 0.028(2) -0.0029(19) 0.012(2) -0.002(2)
F52 0.126(4) 0.0182(16) 0.054(2) -0.0150(15) 0.053(2) -0.0177(19)
C53 0.045(3) 0.016(2) 0.028(2) -0.0031(18) 0.012(2) -0.006(2)
F53 0.102(3) 0.0225(16) 0.0425(19) -0.0093(14) 0.045(2) -0.0153(18)
C54 0.025(2) 0.018(2) 0.021(2) 0.0002(16) 0.0010(16) -0.0006(17)
C55 0.035(3) 0.016(2) 0.026(2) -0.0028(17) 0.0095(19) -0.0010(18)
F55 0.082(3) 0.0189(15) 0.054(2) -0.0086(14) 0.0432(19) -0.0025(16)
C56 0.030(2) 0.023(2) 0.026(2) -0.0006(18) 0.0095(18) -0.0013(19)
F56 0.076(3) 0.0259(16) 0.0408(18) 0.0016(14) 0.0341(17) -0.0070(16)
N61 0.222(14) 0.029(4) 0.36(2) -0.002(7) -0.209(15) -0.012(6)
C61 0.068(5) 0.026(3) 0.112(7) -0.002(4) -0.056(5) -0.005(3)
C62 0.036(3) 0.022(2) 0.034(3) -0.002(2) -0.002(2) -0.004(2)
N62 0.033(2) 0.037(3) 0.048(3) -0.001(2) 0.004(2) -0.001(2)
C63 0.034(3) 0.036(3) 0.052(3) -0.003(3) -0.003(2) -0.005(2)
C64 0.098(7) 0.039(4) 0.133(9) 0.003(5) -0.033(6) -0.014(4)
C11_1 0.021(2) 0.0153(19) 0.0182(19) -0.0018(15) 0.0060(15) -0.0023(16)
C12_1 0.023(2) 0.019(2) 0.0169(19) -0.0029(16) 0.0055(15) -0.0036(17)
O12_1 0.0249(16) 0.0200(15) 0.0179(14) -0.0059(12) 0.0035(12) -0.0046(12)
C13_1 0.021(2) 0.016(2) 0.0180(19) 0.0004(15) 0.0054(15) -0.0038(16)
C14_1 0.0178(19) 0.0152(19) 0.0187(19) -0.0015(15) 0.0044(15) 0.0016(15)
C15_1 0.019(2) 0.016(2) 0.0178(18) -0.0014(15) 0.0039(15) -0.0046(16)
C16_1 0.017(2) 0.017(2) 0.024(2) -0.0008(16) 0.0043(16) -0.0018(16)
O16_1 0.0170(14) 0.0207(15) 0.0221(15) -0.0026(12) 0.0022(11) 0.0037(12)
C21_1 0.020(2) 0.0161(19) 0.0193(19) 0.0003(15) 0.0013(15) -0.0034(16)
C22_1 0.025(2) 0.019(2) 0.025(2) 0.0020(17) 0.0017(17) -0.0036(17)
C23A_1 0.034(3) 0.037(3) 0.050(3) 0.020(3) 0.008(2) -0.010(2)
C24A_1 0.029(4) 0.025(3) 0.036(4) 0.007(3) 0.008(3) -0.005(3)
C25A_1 0.040(4) 0.024(3) 0.034(3) -0.002(3) 0.003(3) -0.008(3)
C26A_1 0.056(5) 0.023(3) 0.046(4) -0.003(3) 0.007(4) -0.011(3)
C23B_1 0.034(3) 0.037(3) 0.050(3) 0.020(3) 0.008(2) -0.010(2)
C24B_1 0.029(4) 0.025(3) 0.036(4) 0.007(3) 0.008(3) -0.005(3)
C25B_1 0.040(4) 0.024(3) 0.034(3) -0.002(3) 0.003(3) -0.008(3)
C26B_1 0.056(5) 0.023(3) 0.046(4) -0.003(3) 0.007(4) -0.011(3)
C27_1 0.023(2) 0.019(2) 0.025(2) -0.0094(17) 0.0048(17) -0.0026(17)
N31_1 0.031(2) 0.022(2) 0.029(2) -0.0095(16) 0.0020(16) -0.0001(16)
C32_1 0.038(3) 0.014(2) 0.034(3) -0.0051(19) 0.004(2) -0.0049(19)
C33_1 0.033(3) 0.020(2) 0.026(2) -0.0027(18) 0.0061(19) -0.0004(19)
C34_1 0.0158(19) 0.018(2) 0.024(2) -0.0059(16) 0.0025(15) -0.0006(15)
C35_1 0.041(3) 0.019(2) 0.023(2) 0.0009(18) 0.0112(19) 0.002(2)
C36_1 0.041(3) 0.026(2) 0.024(2) -0.0073(19) 0.010(2) 0.001(2)
C11_2 0.0156(19) 0.0139(19) 0.0211(19) -0.0025(15) 0.0031(15) -0.0016(15)
C12_2 0.020(2) 0.0146(19) 0.0198(19) -0.0007(15) 0.0029(15) -0.0039(16)
O12_2 0.0183(14) 0.0233(16) 0.0180(14) -0.0040(12) 0.0042(11) -0.0053(12)
C13_2 0.0176(19) 0.0135(19) 0.0184(18) -0.0020(15) 0.0006(15) 0.0002(15)
C14_2 0.021(2) 0.0118(18) 0.0174(18) -0.0011(15) 0.0008(15) -0.0001(15)
C15_2 0.0188(19) 0.0154(19) 0.0156(18) -0.0011(15) 0.0003(15) -0.0007(15)
C16_2 0.0100(17) 0.020(2) 0.0178(18) 0.0002(15) -0.0010(14) -0.0023(15)
O16_2 0.0214(15) 0.0227(16) 0.0185(14) -0.0082(12) 0.0032(11) -0.0032(12)
C21_2 0.021(2) 0.0150(19) 0.0175(18) -0.0015(15) 0.0012(15) -0.0014(16)
C22_2 0.023(2) 0.0144(19) 0.021(2) -0.0029(16) 0.0055(16) 0.0011(16)
C23A_2 0.036(3) 0.014(2) 0.024(2) -0.0041(17) 0.0102(18) -0.0010(18)
C24A_2 0.040(5) 0.020(3) 0.026(4) -0.005(3) 0.011(3) -0.003(4)
C25A_2 0.061(7) 0.021(3) 0.031(5) -0.005(3) 0.004(4) -0.002(4)
C26A_2 0.081(5) 0.022(3) 0.041(4) -0.003(3) 0.018(3) -0.008(3)
C23B_2 0.036(3) 0.014(2) 0.024(2) -0.0041(17) 0.0102(18) -0.0010(18)
C24B_2 0.040(5) 0.020(3) 0.026(4) -0.005(3) 0.011(3) -0.003(4)
C25B_2 0.061(7) 0.021(3) 0.031(5) -0.005(3) 0.004(4) -0.002(4)
C26B_2 0.081(5) 0.022(3) 0.041(4) -0.003(3) 0.018(3) -0.008(3)
C27_2 0.028(2) 0.016(2) 0.023(2) -0.0027(16) 0.0030(17) -0.0069(17)
N31_2 0.030(2) 0.0162(18) 0.032(2) -0.0094(16) 0.0051(16) -0.0072(15)
C32_2 0.028(2) 0.017(2) 0.039(3) -0.0062(19) 0.004(2) 0.0003(18)
C33_2 0.020(2) 0.021(2) 0.034(2) -0.0041(19) 0.0036(18) -0.0021(17)
C34_2 0.025(2) 0.017(2) 0.0161(18) -0.0040(15) 0.0047(15) -0.0042(16)
C35_2 0.024(2) 0.019(2) 0.022(2) -0.0034(17) 0.0039(16) -0.0048(17)
C36_2 0.024(2) 0.021(2) 0.024(2) -0.0050(17) 0.0018(17) -0.0068(17)
C11_3 0.027(2) 0.0141(19) 0.0173(19) -0.0026(15) 0.0067(16) -0.0004(16)
C12_3 0.030(2) 0.017(2) 0.0148(18) -0.0026(15) 0.0057(16) 0.0004(17)
O12_3 0.0283(17) 0.0242(17) 0.0189(14) 0.0031(12) 0.0030(12) 0.0008(13)
C13_3 0.026(2) 0.0139(19) 0.0199(19) -0.0069(16) 0.0037(16) -0.0049(16)
C14_3 0.019(2) 0.0153(19) 0.0180(18) -0.0034(15) 0.0050(15) 0.0005(15)
C15_3 0.021(2) 0.0158(19) 0.0179(19) -0.0038(15) 0.0032(15) -0.0008(16)
C16_3 0.024(2) 0.016(2) 0.0197(19) -0.0027(16) 0.0060(16) -0.0046(16)
O16_3 0.0245(16) 0.0209(15) 0.0213(15) -0.0029(12) 0.0041(12) -0.0063(12)
C21_3 0.022(2) 0.018(2) 0.021(2) -0.0048(16) 0.0014(16) -0.0029(16)
C22_3 0.024(2) 0.021(2) 0.029(2) -0.0079(18) 0.0007(18) -0.0002(18)
C23A_3 0.030(3) 0.030(3) 0.047(3) -0.014(2) -0.004(2) -0.006(2)
C24A_3 0.035(4) 0.033(4) 0.038(4) -0.014(4) -0.002(4) -0.011(3)
C25A_3 0.040(4) 0.031(4) 0.042(4) -0.010(3) 0.000(3) -0.010(3)
C26A_3 0.051(13) 0.024(3) 0.073(14) -0.007(4) -0.004(8) -0.004(5)
C23B_3 0.030(3) 0.030(3) 0.047(3) -0.014(2) -0.004(2) -0.006(2)
C24B_3 0.035(4) 0.033(4) 0.038(4) -0.014(4) -0.002(4) -0.011(3)
C25B_3 0.040(4) 0.031(4) 0.042(4) -0.010(3) 0.000(3) -0.010(3)
C26B_3 0.051(13) 0.024(3) 0.073(14) -0.007(4) -0.004(8) -0.004(5)
C27_3 0.031(3) 0.026(2) 0.025(2) 0.0039(19) 0.0047(19) 0.007(2)
N31_3 0.054(3) 0.024(2) 0.034(2) 0.0036(18) 0.005(2) -0.014(2)
C32_3 0.060(4) 0.018(2) 0.035(3) -0.004(2) 0.008(2) -0.010(2)
C33_3 0.052(3) 0.018(2) 0.032(3) -0.002(2) 0.011(2) -0.006(2)
C34_3 0.034(3) 0.018(2) 0.021(2) 0.0004(17) 0.0049(18) -0.0060(18)
C35_3 0.105(6) 0.021(3) 0.046(3) -0.010(2) 0.036(4) -0.021(3)
C36_3 0.093(5) 0.030(3) 0.040(3) -0.003(3) 0.035(3) -0.020(3)
C11_4 0.018(2) 0.017(2) 0.021(2) -0.0033(16) 0.0016(15) 0.0036(16)
C12_4 0.021(2) 0.018(2) 0.0202(19) -0.0048(16) -0.0003(16) 0.0029(16)
O12_4 0.0189(15) 0.0192(15) 0.0234(15) -0.0028(12) 0.0008(12) 0.0022(12)
C13_4 0.022(2) 0.0155(19) 0.0193(19) -0.0053(16) 0.0010(15) -0.0032(16)
C14_4 0.024(2) 0.0135(19) 0.022(2) -0.0044(16) 0.0000(16) -0.0013(16)
C15_4 0.021(2) 0.017(2) 0.022(2) -0.0062(16) 0.0006(16) -0.0019(16)
C16_4 0.022(2) 0.018(2) 0.0156(18) -0.0014(15) -0.0016(15) 0.0015(16)
O16_4 0.0271(17) 0.0246(17) 0.0191(15) 0.0044(12) 0.0034(12) -0.0002(13)
C21_4 0.020(2) 0.017(2) 0.0201(19) -0.0010(16) 0.0013(15) -0.0011(16)
C22_4 0.025(2) 0.016(2) 0.023(2) -0.0016(16) -0.0011(16) -0.0017(17)
C23_4 0.026(2) 0.022(2) 0.031(2) -0.0017(19) -0.0040(18) -0.0032(18)
C24_4 0.032(3) 0.025(2) 0.030(2) -0.0065(19) -0.0029(19) -0.003(2)
C25_4 0.061(4) 0.021(2) 0.034(3) -0.003(2) -0.006(3) -0.005(2)
C26_4 0.071(4) 0.019(3) 0.045(3) 0.000(2) -0.006(3) -0.006(3)
C27_4 0.027(2) 0.017(2) 0.023(2) -0.0028(17) 0.0016(17) 0.0043(17)
N31_4 0.034(2) 0.0186(19) 0.031(2) 0.0011(16) 0.0069(17) 0.0025(16)
C32_4 0.032(3) 0.018(2) 0.045(3) 0.001(2) 0.005(2) -0.0015(19)
C33_4 0.030(3) 0.021(2) 0.041(3) 0.000(2) -0.002(2) -0.0012(19)
C34_4 0.028(2) 0.018(2) 0.0179(19) -0.0019(16) 0.0043(16) 0.0020(17)
C35_4 0.031(2) 0.022(2) 0.027(2) -0.0008(18) 0.0017(18) -0.0041(19)
C36_4 0.031(3) 0.022(2) 0.033(3) 0.0043(19) 0.001(2) 0.0041(19)

loop_
_atom_type_symbol
_atom_type_description
_atom_type_scat_dispersion_real
_atom_type_scat_dispersion_imag
_atom_type_scat_source
C C 0.0033 0.0016 'International Tables Vol C Tables 4.2.6.8 and 6.1.1.4'
H H 0.0000 0.0000 'International Tables Vol C Tables 4.2.6.8 and 6.1.1.4'
N N 0.0061 0.0033 'International Tables Vol C Tables 4.2.6.8 and 6.1.1.4'
O O 0.0106 0.0060 'International Tables Vol C Tables 4.2.6.8 and 6.1.1.4'
F F 0.0171 0.0103 'International Tables Vol C Tables 4.2.6.8 and 6.1.1.4'
I I -0.4742 1.8119 'International Tables Vol C Tables 4.2.6.8 and 6.1.1.4'

loop_
_geom_angle_atom_site_label_1
_geom_angle_atom_site_label_2
_geom_angle_atom_site_label_3
_geom_angle
C42 C41 C46 116.8(4)
C42 C41 I1 120.9(3)
C46 C41 I1 122.3(3)
F42 C42 C41 120.2(4)
F42 C42 C43 117.3(4)
C41 C42 C43 122.5(4)
F43 C43 C42 119.0(4)
F43 C43 C44 119.8(4)
C42 C43 C44 121.2(4)
C45 C44 C43 116.3(4)
C45 C44 I2 123.0(3)
C43 C44 I2 120.6(3)
F45 C45 C44 120.1(4)
F45 C45 C46 117.6(4)
C44 C45 C46 122.3(4)
F46 C46 C45 118.5(4)
F46 C46 C41 120.6(4)
C45 C46 C41 121.0(4)
C52 C51 C56 116.5(4)
C52 C51 I3 122.9(3)
C56 C51 I3 120.6(3)
F52 C52 C51 120.1(4)
F52 C52 C53 118.0(4)
C51 C52 C53 121.9(4)
F53 C53 C54 120.3(4)
F53 C53 C52 118.7(4)
C54 C53 C52 120.9(4)
C55 C54 C53 116.9(4)
C55 C54 I4 121.9(3)
C53 C54 I4 121.2(3)
F55 C55 C56 117.8(4)
F55 C55 C54 120.1(4)
C56 C55 C54 122.1(4)
F56 C56 C55 118.5(4)
F56 C56 C51 119.8(4)
C55 C56 C51 121.7(4)
N61 C61 C62 175.8(15)
C61 C62 H62A 109.5
C61 C62 H62B 109.5
H62A C62 H62B 109.5
C61 C62 H62C 109.5
H62A C62 H62C 109.5
H62B C62 H62C 109.5
N62 C63 C64 178.7(9)
C63 C64 H64A 109.5
C63 C64 H64B 109.5
H64A C64 H64B 109.5
C63 C64 H64C 109.5
H64A C64 H64C 109.5
H64B C64 H64C 109.5
C12_1 C11_1 C16_1 118.4(4)
C12_1 C11_1 C34_1 120.8(4)
C16_1 C11_1 C34_1 120.7(4)
C11_1 C12_1 C13_1 122.7(4)
C11_1 C12_1 O12_1 118.0(4)
C13_1 C12_1 O12_1 119.4(4)
C12_1 O12_1 C27_1 114.5(3)
C12_1 C13_1 C14_1 117.5(4)
C12_1 C13_1 C21_1 120.1(4)
C14_1 C13_1 C21_1 122.3(4)
C13_1 C14_1 C15_1 122.4(4)
C13_1 C14_1 H14_1 118.8
C15_1 C14_1 H14_1 118.8
C14_1 C15_1 C16_1 117.7(4)
C14_1 C15_1 C21_4 122.6(4)
C16_1 C15_1 C21_4 119.7(4)
O16_1 C16_1 C11_1 117.8(4)
O16_1 C16_1 C15_1 120.9(4)
C11_1 C16_1 C15_1 121.3(4)
C16_1 O16_1 C27_4 116.9(3)
C22_1 C21_1 C13_1 113.8(3)
C22_1 C21_1 C15_2 112.5(3)
C13_1 C21_1 C15_2 107.6(3)
C22_1 C21_1 H21_1 107.5
C13_1 C21_1 H21_1 107.5
C15_2 C21_1 H21_1 107.5
C23A_1 C22_1 C21_1 114.6(4)
C23A_1 C22_1 H22A_1 108.6
C21_1 C22_1 H22A_1 108.6
C23A_1 C22_1 H22B_1 108.6
C21_1 C22_1 H22B_1 108.6
H22A_1 C22_1 H22B_1 107.6
C22_1 C23A_1 C24A_1 106.9(5)
C22_1 C23A_1 H23A_1 110.3
C24A_1 C23A_1 H23A_1 110.3
C22_1 C23A_1 H23B_1 110.3
C24A_1 C23A_1 H23B_1 110.3
H23A_1 C23A_1 H23B_1 108.6
C25A_1 C24A_1 C23A_1 114.0(5)
C25A_1 C24A_1 H24A_1 108.8
C23A_1 C24A_1 H24A_1 108.8
C25A_1 C24A_1 H24B_1 108.8
C23A_1 C24A_1 H24B_1 108.8
H24A_1 C24A_1 H24B_1 107.6
C24A_1 C25A_1 C26A_1 113.5(6)
C24A_1 C25A_1 H25A_1 108.9
C26A_1 C25A_1 H25A_1 108.9
C24A_1 C25A_1 H25B_1 108.9
C26A_1 C25A_1 H25B_1 108.9
H25A_1 C25A_1 H25B_1 107.7
C25A_1 C26A_1 H26A_1 109.5
C25A_1 C26A_1 H26B_1 109.5
H26A_1 C26A_1 H26B_1 109.5
C25A_1 C26A_1 H26C_1 109.5
H26A_1 C26A_1 H26C_1 109.5
H26B_1 C26A_1 H26C_1 109.5
C25B_1 C24B_1 H24C_1 110.9
C25B_1 C24B_1 H24D_1 110.9
H24C_1 C24B_1 H24D_1 108.9
C26B_1 C25B_1 C24B_1 111.7(13)
C26B_1 C25B_1 H25C_1 109.3
C24B_1 C25B_1 H25C_1 109.3
C26B_1 C25B_1 H25D_1 109.3
C24B_1 C25B_1 H25D_1 109.3
H25C_1 C25B_1 H25D_1 107.9
C25B_1 C26B_1 H26D_1 109.5
C25B_1 C26B_1 H26E_1 109.5
H26D_1 C26B_1 H26E_1 109.5
C25B_1 C26B_1 H26F_1 109.5
H26D_1 C26B_1 H26F_1 109.5
H26E_1 C26B_1 H26F_1 109.5
O12_1 C27_1 O16_2 113.7(4)
O12_1 C27_1 H27A_1 108.8
O16_2 C27_1 H27A_1 108.8
O12_1 C27_1 H27B_1 108.8
O16_2 C27_1 H27B_1 108.8
H27A_1 C27_1 H27B_1 107.7
C32_1 N31_1 C36_1 117.1(4)
N31_1 C32_1 C33_1 123.3(5)
N31_1 C32_1 H32_1 118.4
C33_1 C32_1 H32_1 118.4
C34_1 C33_1 C32_1 119.2(4)
C34_1 C33_1 H33_1 120.4
C32_1 C33_1 H33_1 120.4
C33_1 C34_1 C35_1 117.8(4)
C33_1 C34_1 C11_1 122.3(4)
C35_1 C34_1 C11_1 119.9(4)
C34_1 C35_1 C36_1 118.6(4)
C34_1 C35_1 H35_1 120.7
C36_1 C35_1 H35_1 120.7
N31_1 C36_1 C35_1 124.1(4)
N31_1 C36_1 H36_1 118.0
C35_1 C36_1 H36_1 118.0
C16_2 C11_2 C12_2 118.8(4)
C16_2 C11_2 C34_2 121.4(4)
C12_2 C11_2 C34_2 119.8(4)
O12_2 C12_2 C13_2 120.2(4)
O12_2 C12_2 C11_2 118.0(3)
C13_2 C12_2 C11_2 121.7(4)
C12_2 O12_2 C27_2 116.5(3)
C14_2 C13_2 C12_2 117.8(4)
C14_2 C13_2 C21_2 121.3(4)
C12_2 C13_2 C21_2 120.8(4)
C13_2 C14_2 C15_2 123.7(4)
C13_2 C14_2 H14_2 118.2
C15_2 C14_2 H14_2 118.2
C14_2 C15_2 C16_2 117.6(4)
C14_2 C15_2 C21_1 121.2(4)
C16_2 C15_2 C21_1 121.2(3)
O16_2 C16_2 C11_2 118.2(4)
O16_2 C16_2 C15_2 121.0(4)
C11_2 C16_2 C15_2 120.3(4)
C16_2 O16_2 C27_1 118.6(3)
C22_2 C21_2 C15_3 114.0(3)
C22_2 C21_2 C13_2 112.7(3)
C15_3 C21_2 C13_2 106.8(3)
C22_2 C21_2 H21_2 107.7
C15_3 C21_2 H21_2 107.7
C13_2 C21_2 H21_2 107.7
C21_2 C22_2 C23A_2 114.1(4)
C21_2 C22_2 H22A_2 108.7
C23A_2 C22_2 H22A_2 108.7
C21_2 C22_2 H22B_2 108.7
C23A_2 C22_2 H22B_2 108.7
H22A_2 C22_2 H22B_2 107.6
C24A_2 C23A_2 C22_2 112.0(5)
C24A_2 C23A_2 H23A_2 109.2
C22_2 C23A_2 H23A_2 109.2
C24A_2 C23A_2 H23B_2 109.2
C22_2 C23A_2 H23B_2 109.2
H23A_2 C23A_2 H23B_2 107.9
C25A_2 C24A_2 C23A_2 115.5(9)
C25A_2 C24A_2 H24A_2 108.4
C23A_2 C24A_2 H24A_2 108.4
C25A_2 C24A_2 H24B_2 108.4
C23A_2 C24A_2 H24B_2 108.4
H24A_2 C24A_2 H24B_2 107.5
C24A_2 C25A_2 C26A_2 111.3(18)
C24A_2 C25A_2 H25A_2 109.4
C26A_2 C25A_2 H25A_2 109.4
C24A_2 C25A_2 H25B_2 109.4
C26A_2 C25A_2 H25B_2 109.4
H25A_2 C25A_2 H25B_2 108.0
C25A_2 C26A_2 H26A_2 109.5
C25A_2 C26A_2 H26B_2 109.5
H26A_2 C26A_2 H26B_2 109.5
C25A_2 C26A_2 H26C_2 109.5
H26A_2 C26A_2 H26C_2 109.5
H26B_2 C26A_2 H26C_2 109.5
C25B_2 C24B_2 H24C_2 109.0
C25B_2 C24B_2 H24D_2 109.0
H24C_2 C24B_2 H24D_2 107.8
C26B_2 C25B_2 C24B_2 113.5(17)
C26B_2 C25B_2 H25C_2 108.9
C24B_2 C25B_2 H25C_2 108.9
C26B_2 C25B_2 H25D_2 108.9
C24B_2 C25B_2 H25D_2 108.9
H25C_2 C25B_2 H25D_2 107.7
C25B_2 C26B_2 H26D_2 109.5
C25B_2 C26B_2 H26E_2 109.5
H26D_2 C26B_2 H26E_2 109.5
C25B_2 C26B_2 H26F_2 109.5
H26D_2 C26B_2 H26F_2 109.5
H26E_2 C26B_2 H26F_2 109.5
O16_3 C27_2 O12_2 112.3(3)
O16_3 C27_2 H27A_2 109.2
O12_2 C27_2 H27A_2 109.2
O16_3 C27_2 H27B_2 109.2
O12_2 C27_2 H27B_2 109.2
H27A_2 C27_2 H27B_2 107.9
C36_2 N31_2 C32_2 115.7(4)
N31_2 C32_2 C33_2 124.1(4)
N31_2 C32_2 H32_2 118.0
C33_2 C32_2 H32_2 118.0
C32_2 C33_2 C34_2 120.1(4)
C32_2 C33_2 H33_2 119.9
C34_2 C33_2 H33_2 119.9
C33_2 C34_2 C35_2 116.1(4)
C33_2 C34_2 C11_2 122.2(4)
C35_2 C34_2 C11_2 121.7(4)
C36_2 C35_2 C34_2 119.5(4)
C36_2 C35_2 H35_2 120.2
C34_2 C35_2 H35_2 120.2
N31_2 C36_2 C35_2 124.4(4)
N31_2 C36_2 H36_2 117.8
C35_2 C36_2 H36_2 117.8
C12_3 C11_3 C16_3 118.5(4)
C12_3 C11_3 C34_3 120.1(4)
C16_3 C11_3 C34_3 121.4(4)
O12_3 C12_3 C11_3 117.9(4)
O12_3 C12_3 C13_3 120.5(4)
C11_3 C12_3 C13_3 121.6(4)
C12_3 O12_3 C27_3 116.2(3)
C14_3 C13_3 C12_3 117.9(4)
C14_3 C13_3 C21_3 123.0(4)
C12_3 C13_3 C21_3 119.1(4)
C13_3 C14_3 C15_3 122.8(4)
C13_3 C14_3 H14_3 118.6
C15_3 C14_3 H14_3 118.6
C16_3 C15_3 C14_3 117.2(4)
C16_3 C15_3 C21_2 120.2(4)
C14_3 C15_3 C21_2 122.5(4)
C15_3 C16_3 O16_3 120.8(4)
C15_3 C16_3 C11_3 122.1(4)
O16_3 C16_3 C11_3 117.0(4)
C16_3 O16_3 C27_2 117.1(3)
C13_3 C21_3 C15_4 108.3(3)
C13_3 C21_3 C22_3 113.4(4)
C15_4 C21_3 C22_3 114.7(4)
C13_3 C21_3 H21_3 106.6
C15_4 C21_3 H21_3 106.6
C22_3 C21_3 H21_3 106.6
C23A_3 C22_3 C21_3 112.4(4)
C23A_3 C22_3 H22A_3 109.1
C21_3 C22_3 H22A_3 109.1
C23A_3 C22_3 H22B_3 109.1
C21_3 C22_3 H22B_3 109.1
H22A_3 C22_3 H22B_3 107.9
C24A_3 C23A_3 C22_3 116.0(5)
C24A_3 C23A_3 H23A_3 108.3
C22_3 C23A_3 H23A_3 108.3
C24A_3 C23A_3 H23B_3 108.3
C22_3 C23A_3 H23B_3 108.3
H23A_3 C23A_3 H23B_3 107.4
C23A_3 C24A_3 C25A_3 111.5(7)
C23A_3 C24A_3 H24A_3 109.3
C25A_3 C24A_3 H24A_3 109.3
C23A_3 C24A_3 H24B_3 109.3
C25A_3 C24A_3 H24B_3 109.3
H24A_3 C24A_3 H24B_3 108.0
C24A_3 C25A_3 C26A_3 111.0(11)
C24A_3 C25A_3 H25A_3 109.4
C26A_3 C25A_3 H25A_3 109.4
C24A_3 C25A_3 H25B_3 109.4
C26A_3 C25A_3 H25B_3 109.4
H25A_3 C25A_3 H25B_3 108.0
C25A_3 C26A_3 H26A_3 109.5
C25A_3 C26A_3 H26B_3 109.5
H26A_3 C26A_3 H26B_3 109.5
C25A_3 C26A_3 H26C_3 109.5
H26A_3 C26A_3 H26C_3 109.5
H26B_3 C26A_3 H26C_3 109.5
C25B_3 C24B_3 H24C_3 108.9
C25B_3 C24B_3 H24D_3 108.9
H24C_3 C24B_3 H24D_3 107.7
C24B_3 C25B_3 C26B_3 112.1(12)
C24B_3 C25B_3 H25C_3 109.2
C26B_3 C25B_3 H25C_3 109.2
C24B_3 C25B_3 H25D_3 109.2
C26B_3 C25B_3 H25D_3 109.2
H25C_3 C25B_3 H25D_3 107.9
C25B_3 C26B_3 H26D_3 109.5
C25B_3 C26B_3 H26E_3 109.5
H26D_3 C26B_3 H26E_3 109.5
C25B_3 C26B_3 H26F_3 109.5
H26D_3 C26B_3 H26F_3 109.5
H26E_3 C26B_3 H26F_3 109.5
O16_4 C27_3 O12_3 114.1(4)
O16_4 C27_3 H27A_3 108.7
O12_3 C27_3 H27A_3 108.7
O16_4 C27_3 H27B_3 108.7
O12_3 C27_3 H27B_3 108.7
H27A_3 C27_3 H27B_3 107.6
C36_3 N31_3 C32_3 116.5(5)
N31_3 C32_3 C33_3 123.3(5)
N31_3 C32_3 H32_3 118.4
C33_3 C32_3 H32_3 118.4
C34_3 C33_3 C32_3 119.7(5)
C34_3 C33_3 H33_3 120.2
C32_3 C33_3 H33_3 120.2
C35_3 C34_3 C33_3 116.9(5)
C35_3 C34_3 C11_3 120.9(4)
C33_3 C34_3 C11_3 122.2(4)
C34_3 C35_3 C36_3 120.2(5)
C34_3 C35_3 H35_3 119.9
C36_3 C35_3 H35_3 119.9
N31_3 C36_3 C35_3 123.4(5)
N31_3 C36_3 H36_3 118.3
C35_3 C36_3 H36_3 118.3
C16_4 C11_4 C12_4 118.4(4)
C16_4 C11_4 C34_4 120.5(4)
C12_4 C11_4 C34_4 121.0(4)
C13_4 C12_4 O12_4 120.4(4)
C13_4 C12_4 C11_4 122.3(4)
O12_4 C12_4 C11_4 117.2(4)
C12_4 O12_4 C27_4 117.1(3)
C12_4 C13_4 C14_4 117.1(4)
C12_4 C13_4 C21_4 119.7(4)
C14_4 C13_4 C21_4 123.1(4)
C15_4 C14_4 C13_4 123.0(4)
C15_4 C14_4 H14_4 118.5
C13_4 C14_4 H14_4 118.5
C14_4 C15_4 C16_4 117.6(4)
C14_4 C15_4 C21_3 122.4(4)
C16_4 C15_4 C21_3 119.9(4)
O16_4 C16_4 C11_4 117.5(4)
O16_4 C16_4 C15_4 120.7(4)
C11_4 C16_4 C15_4 121.6(4)
C16_4 O16_4 C27_3 118.7(4)
C13_4 C21_4 C15_1 107.7(3)
C13_4 C21_4 C22_4 114.2(3)
C15_1 C21_4 C22_4 111.8(4)
C13_4 C21_4 H21_4 107.7
C15_1 C21_4 H21_4 107.7
C22_4 C21_4 H21_4 107.7
C23_4 C22_4 C21_4 112.9(4)
C23_4 C22_4 H22A_4 109.0
C21_4 C22_4 H22A_4 109.0
C23_4 C22_4 H22B_4 109.0
C21_4 C22_4 H22B_4 109.0
H22A_4 C22_4 H22B_4 107.8
C22_4 C23_4 C24_4 113.2(4)
C22_4 C23_4 H23A_4 108.9
C24_4 C23_4 H23A_4 108.9
C22_4 C23_4 H23B_4 108.9
C24_4 C23_4 H23B_4 108.9
H23A_4 C23_4 H23B_4 107.8
C25_4 C24_4 C23_4 115.2(4)
C25_4 C24_4 H24A_4 108.5
C23_4 C24_4 H24A_4 108.5
C25_4 C24_4 H24B_4 108.5
C23_4 C24_4 H24B_4 108.5
H24A_4 C24_4 H24B_4 107.5
C24_4 C25_4 C26_4 112.5(5)
C24_4 C25_4 H25A_4 109.1
C26_4 C25_4 H25A_4 109.1
C24_4 C25_4 H25B_4 109.1
C26_4 C25_4 H25B_4 109.1
H25A_4 C25_4 H25B_4 107.8
C25_4 C26_4 H26A_4 109.5
C25_4 C26_4 H26B_4 109.5
H26A_4 C26_4 H26B_4 109.5
C25_4 C26_4 H26C_4 109.5
H26A_4 C26_4 H26C_4 109.5
H26B_4 C26_4 H26C_4 109.5
O12_4 C27_4 O16_1 113.2(4)
O12_4 C27_4 H27A_4 108.9
O16_1 C27_4 H27A_4 108.9
O12_4 C27_4 H27B_4 108.9
O16_1 C27_4 H27B_4 108.9
H27A_4 C27_4 H27B_4 107.8
C32_4 N31_4 C36_4 116.9(4)
N31_4 C32_4 C33_4 123.7(5)
N31_4 C32_4 H32_4 118.2
C33_4 C32_4 H32_4 118.2
C32_4 C33_4 C34_4 119.8(5)
C32_4 C33_4 H33_4 120.1
C34_4 C33_4 H33_4 120.1
C33_4 C34_4 C35_4 116.8(4)
C33_4 C34_4 C11_4 120.9(4)
C35_4 C34_4 C11_4 122.3(4)
C36_4 C35_4 C34_4 119.0(5)
C36_4 C35_4 H35_4 120.5
C34_4 C35_4 H35_4 120.5
N31_4 C36_4 C35_4 123.8(5)
N31_4 C36_4 H36_4 118.1
C35_4 C36_4 H36_4 118.1

loop_
_geom_bond_atom_site_label_1
_geom_bond_atom_site_label_2
_geom_bond_distance
I1 C41 2.096(4)
I2 C44 2.095(4)
C41 C42 1.366(7)
C41 C46 1.389(6)
C42 F42 1.353(5)
C42 C43 1.382(6)
C43 F43 1.343(6)
C43 C44 1.390(6)
C44 C45 1.380(7)
C45 F45 1.351(5)
C45 C46 1.384(6)
C46 F46 1.341(5)
I3 C51 2.093(4)
I4 C54 2.091(5)
C51 C52 1.380(7)
C51 C56 1.381(6)
C52 F52 1.333(5)
C52 C53 1.391(7)
C53 F53 1.333(6)
C53 C54 1.382(6)
C54 C55 1.376(6)
C55 F55 1.349(5)
C55 C56 1.372(7)
C56 F56 1.345(5)
N61 C61 1.114(10)
C61 C62 1.397(8)
C62 H62A 0.9800
C62 H62B 0.9800
C62 H62C 0.9800
N62 C63 1.118(8)
C63 C64 1.454(10)
C64 H64A 0.9800
C64 H64B 0.9800
C64 H64C 0.9800
C11_1 C12_1 1.385(6)
C11_1 C16_1 1.400(6)
C11_1 C34_1 1.500(5)
C12_1 C13_1 1.389(6)
C12_1 O12_1 1.404(5)
O12_1 C27_1 1.411(5)
C13_1 C14_1 1.397(6)
C13_1 C21_1 1.527(6)
C14_1 C15_1 1.400(6)
C14_1 H14_1 0.9500
C15_1 C16_1 1.405(6)
C15_1 C21_4 1.532(6)
C16_1 O16_1 1.383(5)
O16_1 C27_4 1.420(6)
C21_1 C22_1 1.525(6)
C21_1 C15_2 1.531(6)
C21_1 H21_1 1.0000
C22_1 C23A_1 1.511(7)
C22_1 H22A_1 0.9900
C22_1 H22B_1 0.9900
C23A_1 C24A_1 1.607(8)
C23A_1 H23A_1 0.9900
C23A_1 H23B_1 0.9900
C24A_1 C25A_1 1.517(9)
C24A_1 H24A_1 0.9900
C24A_1 H24B_1 0.9900
C25A_1 C26A_1 1.519(9)
C25A_1 H25A_1 0.9900
C25A_1 H25B_1 0.9900
C26A_1 H26A_1 0.9800
C26A_1 H26B_1 0.9800
C26A_1 H26C_1 0.9800
C24B_1 C25B_1 1.553(16)
C24B_1 H24C_1 0.9900
C24B_1 H24D_1 0.9900
C25B_1 C26B_1 1.501(15)
C25B_1 H25C_1 0.9900
C25B_1 H25D_1 0.9900
C26B_1 H26D_1 0.9800
C26B_1 H26E_1 0.9800
C26B_1 H26F_1 0.9800
C27_1 O16_2 1.416(5)
C27_1 H27A_1 0.9900
C27_1 H27B_1 0.9900
N31_1 C32_1 1.326(6)
N31_1 C36_1 1.327(7)
C32_1 C33_1 1.393(6)
C32_1 H32_1 0.9500
C33_1 C34_1 1.384(7)
C33_1 H33_1 0.9500
C34_1 C35_1 1.387(6)
C35_1 C36_1 1.389(6)
C35_1 H35_1 0.9500
C36_1 H36_1 0.9500
C11_2 C16_2 1.409(6)
C11_2 C12_2 1.413(5)
C11_2 C34_2 1.487(6)
C12_2 O12_2 1.388(5)
C12_2 C13_2 1.391(6)
O12_2 C27_2 1.417(6)
C13_2 C14_2 1.385(6)
C13_2 C21_2 1.532(5)
C14_2 C15_2 1.395(5)
C14_2 H14_2 0.9500
C15_2 C16_2 1.422(6)
C16_2 O16_2 1.372(5)
C21_2 C22_2 1.526(6)
C21_2 C15_3 1.529(6)
C21_2 H21_2 1.0000
C22_2 C23A_2 1.531(6)
C22_2 H22A_2 0.9900
C22_2 H22B_2 0.9900
C23A_2 C24A_2 1.521(10)
C23A_2 H23A_2 0.9900
C23A_2 H23B_2 0.9900
C24A_2 C25A_2 1.509(13)
C24A_2 H24A_2 0.9900
C24A_2 H24B_2 0.9900
C25A_2 C26A_2 1.546(19)
C25A_2 H25A_2 0.9900
C25A_2 H25B_2 0.9900
C26A_2 H26A_2 0.9800
C26A_2 H26B_2 0.9800
C26A_2 H26C_2 0.9800
C24B_2 C25B_2 1.523(12)
C24B_2 H24C_2 0.9900
C24B_2 H24D_2 0.9900
C25B_2 C26B_2 1.521(18)
C25B_2 H25C_2 0.9900
C25B_2 H25D_2 0.9900
C26B_2 H26D_2 0.9800
C26B_2 H26E_2 0.9800
C26B_2 H26F_2 0.9800
C27_2 O16_3 1.415(5)
C27_2 H27A_2 0.9900
C27_2 H27B_2 0.9900
N31_2 C36_2 1.339(6)
N31_2 C32_2 1.341(6)
C32_2 C33_2 1.375(6)
C32_2 H32_2 0.9500
C33_2 C34_2 1.396(6)
C33_2 H33_2 0.9500
C34_2 C35_2 1.399(6)
C35_2 C36_2 1.380(6)
C35_2 H35_2 0.9500
C36_2 H36_2 0.9500
C11_3 C12_3 1.392(6)
C11_3 C16_3 1.398(6)
C11_3 C34_3 1.496(6)
C12_3 O12_3 1.388(5)
C12_3 C13_3 1.395(6)
O12_3 C27_3 1.412(6)
C13_3 C14_3 1.393(6)
C13_3 C21_3 1.521(6)
C14_3 C15_3 1.399(6)
C14_3 H14_3 0.9500
C15_3 C16_3 1.394(6)
C16_3 O16_3 1.395(5)
C21_3 C15_4 1.526(6)
C21_3 C22_3 1.533(6)
C21_3 H21_3 1.0000
C22_3 C23A_3 1.523(6)
C22_3 H22A_3 0.9900
C22_3 H22B_3 0.9900
C23A_3 C24A_3 1.498(9)
C23A_3 H23A_3 0.9900
C23A_3 H23B_3 0.9900
C24A_3 C25A_3 1.519(12)
C24A_3 H24A_3 0.9900
C24A_3 H24B_3 0.9900
C25A_3 C26A_3 1.541(13)
C25A_3 H25A_3 0.9900
C25A_3 H25B_3 0.9900
C26A_3 H26A_3 0.9800
C26A_3 H26B_3 0.9800
C26A_3 H26C_3 0.9800
C24B_3 C25B_3 1.515(13)
C24B_3 H24C_3 0.9900
C24B_3 H24D_3 0.9900
C25B_3 C26B_3 1.539(16)
C25B_3 H25C_3 0.9900
C25B_3 H25D_3 0.9900
C26B_3 H26D_3 0.9800
C26B_3 H26E_3 0.9800
C26B_3 H26F_3 0.9800
C27_3 O16_4 1.401(6)
C27_3 H27A_3 0.9900
C27_3 H27B_3 0.9900
N31_3 C36_3 1.327(7)
N31_3 C32_3 1.328(7)
C32_3 C33_3 1.385(7)
C32_3 H32_3 0.9500
C33_3 C34_3 1.372(6)
C33_3 H33_3 0.9500
C34_3 C35_3 1.368(7)
C35_3 C36_3 1.375(8)
C35_3 H35_3 0.9500
C36_3 H36_3 0.9500
C11_4 C16_4 1.394(6)
C11_4 C12_4 1.400(6)
C11_4 C34_4 1.499(6)
C12_4 C13_4 1.390(6)
C12_4 O12_4 1.394(5)
O12_4 C27_4 1.409(5)
C13_4 C14_4 1.400(6)
C13_4 C21_4 1.517(6)
C14_4 C15_4 1.397(6)
C14_4 H14_4 0.9500
C15_4 C16_4 1.399(6)
C16_4 O16_4 1.393(5)
C21_4 C22_4 1.539(6)
C21_4 H21_4 1.0000
C22_4 C23_4 1.525(6)
C22_4 H22A_4 0.9900
C22_4 H22B_4 0.9900
C23_4 C24_4 1.529(7)
C23_4 H23A_4 0.9900
C23_4 H23B_4 0.9900
C24_4 C25_4 1.505(8)
C24_4 H24A_4 0.9900
C24_4 H24B_4 0.9900
C25_4 C26_4 1.536(7)
C25_4 H25A_4 0.9900
C25_4 H25B_4 0.9900
C26_4 H26A_4 0.9800
C26_4 H26B_4 0.9800
C26_4 H26C_4 0.9800
C27_4 H27A_4 0.9900
C27_4 H27B_4 0.9900
N31_4 C32_4 1.326(7)
N31_4 C36_4 1.327(7)
C32_4 C33_4 1.377(7)
C32_4 H32_4 0.9500
C33_4 C34_4 1.389(7)
C33_4 H33_4 0.9500
C34_4 C35_4 1.391(7)
C35_4 C36_4 1.388(7)
C35_4 H35_4 0.9500
C36_4 H36_4 0.9500

loop_
_geom_torsion_atom_site_label_1
_geom_torsion_atom_site_label_2
_geom_torsion_atom_site_label_3
_geom_torsion_atom_site_label_4
_geom_torsion
C46 C41 C42 F42 -179.0(4)
I1 C41 C42 F42 3.1(6)
C46 C41 C42 C43 2.0(7)
I1 C41 C42 C43 -175.9(4)
F42 C42 C43 F43 0.2(7)
C41 C42 C43 F43 179.3(5)
F42 C42 C43 C44 179.1(4)
C41 C42 C43 C44 -1.9(8)
F43 C43 C44 C45 179.4(4)
C42 C43 C44 C45 0.6(7)
F43 C43 C44 I2 1.7(6)
C42 C43 C44 I2 -177.2(4)
C43 C44 C45 F45 -179.6(4)
I2 C44 C45 F45 -1.9(6)
C43 C44 C45 C46 0.5(7)
I2 C44 C45 C46 178.2(4)
F45 C45 C46 F46 0.4(7)
C44 C45 C46 F46 -179.7(4)
F45 C45 C46 C41 179.8(4)
C44 C45 C46 C41 -0.3(7)
C42 C41 C46 F46 178.5(4)
I1 C41 C46 F46 -3.6(6)
C42 C41 C46 C45 -0.9(7)
I1 C41 C46 C45 177.0(3)
C56 C51 C52 F52 -179.6(5)
I3 C51 C52 F52 0.8(8)
C56 C51 C52 C53 0.9(8)
I3 C51 C52 C53 -178.7(4)
F52 C52 C53 F53 1.3(9)
C51 C52 C53 F53 -179.2(5)
F52 C52 C53 C54 178.4(5)
C51 C52 C53 C54 -2.1(9)
F53 C53 C54 C55 179.9(5)
C52 C53 C54 C55 2.8(8)
F53 C53 C54 I4 1.1(7)
C52 C53 C54 I4 -175.9(4)
C53 C54 C55 F55 178.2(5)
I4 C54 C55 F55 -3.1(7)
C53 C54 C55 C56 -2.7(8)
I4 C54 C55 C56 176.1(4)
F55 C55 C56 F56 -1.3(8)
C54 C55 C56 F56 179.5(5)
F55 C55 C56 C51 -179.1(5)
C54 C55 C56 C51 1.7(8)
C52 C51 C56 F56 -178.5(5)
I3 C51 C56 F56 1.2(7)
C52 C51 C56 C55 -0.7(8)
I3 C51 C56 C55 179.0(4)
C16_1 C11_1 C12_1 C13_1 -1.2(6)
C34_1 C11_1 C12_1 C13_1 176.2(4)
C16_1 C11_1 C12_1 O12_1 179.0(4)
C34_1 C11_1 C12_1 O12_1 -3.6(6)
C11_1 C12_1 O12_1 C27_1 -95.3(4)
C13_1 C12_1 O12_1 C27_1 84.8(5)
C11_1 C12_1 C13_1 C14_1 0.2(6)
O12_1 C12_1 C13_1 C14_1 -179.9(4)
C11_1 C12_1 C13_1 C21_1 176.9(4)
O12_1 C12_1 C13_1 C21_1 -3.2(6)
C12_1 C13_1 C14_1 C15_1 -0.1(6)
C21_1 C13_1 C14_1 C15_1 -176.7(4)
C13_1 C14_1 C15_1 C16_1 0.9(6)
C13_1 C14_1 C15_1 C21_4 179.4(4)
C12_1 C11_1 C16_1 O16_1 179.5(4)
C34_1 C11_1 C16_1 O16_1 2.1(6)
C12_1 C11_1 C16_1 C15_1 2.0(6)
C34_1 C11_1 C16_1 C15_1 -175.4(4)
C14_1 C15_1 C16_1 O16_1 -179.3(4)
C21_4 C15_1 C16_1 O16_1 2.2(6)
C14_1 C15_1 C16_1 C11_1 -1.9(6)
C21_4 C15_1 C16_1 C11_1 179.6(4)
C11_1 C16_1 O16_1 C27_4 102.8(4)
C15_1 C16_1 O16_1 C27_4 -79.7(5)
C12_1 C13_1 C21_1 C22_1 148.2(4)
C14_1 C13_1 C21_1 C22_1 -35.3(6)
C12_1 C13_1 C21_1 C15_2 -86.4(5)
C14_1 C13_1 C21_1 C15_2 90.1(5)
C13_1 C21_1 C22_1 C23A_1 -60.6(5)
C15_2 C21_1 C22_1 C23A_1 176.6(4)
C21_1 C22_1 C23A_1 C24A_1 177.9(5)
C22_1 C23A_1 C24A_1 C25A_1 -167.7(6)
C23A_1 C24A_1 C25A_1 C26A_1 -173.3(6)
C12_1 O12_1 C27_1 O16_2 -95.0(4)
C36_1 N31_1 C32_1 C33_1 -0.2(8)
N31_1 C32_1 C33_1 C34_1 1.0(8)
C32_1 C33_1 C34_1 C35_1 -1.6(7)
C32_1 C33_1 C34_1 C11_1 179.7(4)
C12_1 C11_1 C34_1 C33_1 107.2(5)
C16_1 C11_1 C34_1 C33_1 -75.4(6)
C12_1 C11_1 C34_1 C35_1 -71.5(6)
C16_1 C11_1 C34_1 C35_1 105.8(5)
C33_1 C34_1 C35_1 C36_1 1.5(7)
C11_1 C34_1 C35_1 C36_1 -179.7(4)
C32_1 N31_1 C36_1 C35_1 0.1(8)
C34_1 C35_1 C36_1 N31_1 -0.8(8)
C16_2 C11_2 C12_2 O12_2 -174.5(4)
C34_2 C11_2 C12_2 O12_2 8.1(6)
C16_2 C11_2 C12_2 C13_2 2.8(6)
C34_2 C11_2 C12_2 C13_2 -174.6(4)
C13_2 C12_2 O12_2 C27_2 86.0(5)
C11_2 C12_2 O12_2 C27_2 -96.6(4)
O12_2 C12_2 C13_2 C14_2 174.2(4)
C11_2 C12_2 C13_2 C14_2 -3.1(6)
O12_2 C12_2 C13_2 C21_2 -9.3(6)
C11_2 C12_2 C13_2 C21_2 173.4(4)
C12_2 C13_2 C14_2 C15_2 0.1(6)
C21_2 C13_2 C14_2 C15_2 -176.4(4)
C13_2 C14_2 C15_2 C16_2 3.1(6)
C13_2 C14_2 C15_2 C21_1 -179.9(4)
C22_1 C21_1 C15_2 C14_2 29.9(6)
C13_1 C21_1 C15_2 C14_2 -96.2(4)
C22_1 C21_1 C15_2 C16_2 -153.2(4)
C13_1 C21_1 C15_2 C16_2 80.6(5)
C12_2 C11_2 C16_2 O16_2 172.1(4)
C34_2 C11_2 C16_2 O16_2 -10.6(6)
C12_2 C11_2 C16_2 C15_2 0.5(6)
C34_2 C11_2 C16_2 C15_2 177.9(4)
C14_2 C15_2 C16_2 O16_2 -174.7(4)
C21_1 C15_2 C16_2 O16_2 8.4(6)
C14_2 C15_2 C16_2 C11_2 -3.4(6)
C21_1 C15_2 C16_2 C11_2 179.7(4)
C11_2 C16_2 O16_2 C27_1 109.1(4)
C15_2 C16_2 O16_2 C27_1 -79.4(5)
O12_1 C27_1 O16_2 C16_2 89.7(4)
C14_2 C13_2 C21_2 C22_2 -31.5(6)
C12_2 C13_2 C21_2 C22_2 152.1(4)
C14_2 C13_2 C21_2 C15_3 94.4(5)
C12_2 C13_2 C21_2 C15_3 -82.0(5)
C15_3 C21_2 C22_2 C23A_2 63.7(5)
C13_2 C21_2 C22_2 C23A_2 -174.4(4)
C21_2 C22_2 C23A_2 C24A_2 162.1(6)
C22_2 C23A_2 C24A_2 C25A_2 63.5(11)
C23A_2 C24A_2 C25A_2 C26A_2 -179(3)
C12_2 O12_2 C27_2 O16_3 -90.7(4)
C36_2 N31_2 C32_2 C33_2 -1.0(7)
N31_2 C32_2 C33_2 C34_2 1.1(8)
C32_2 C33_2 C34_2 C35_2 -0.8(7)
C32_2 C33_2 C34_2 C11_2 -178.6(4)
C16_2 C11_2 C34_2 C33_2 -56.6(6)
C12_2 C11_2 C34_2 C33_2 120.7(5)
C16_2 C11_2 C34_2 C35_2 125.7(5)
C12_2 C11_2 C34_2 C35_2 -57.0(6)
C33_2 C34_2 C35_2 C36_2 0.5(6)
C11_2 C34_2 C35_2 C36_2 178.4(4)
C32_2 N31_2 C36_2 C35_2 0.7(7)
C34_2 C35_2 C36_2 N31_2 -0.5(7)
C16_3 C11_3 C12_3 O12_3 -177.6(4)
C34_3 C11_3 C12_3 O12_3 2.0(6)
C16_3 C11_3 C12_3 C13_3 -0.4(6)
C34_3 C11_3 C12_3 C13_3 179.2(4)
C11_3 C12_3 O12_3 C27_3 -99.4(5)
C13_3 C12_3 O12_3 C27_3 83.3(5)
O12_3 C12_3 C13_3 C14_3 178.2(4)
C11_3 C12_3 C13_3 C14_3 1.0(6)
O12_3 C12_3 C13_3 C21_3 -5.2(6)
C11_3 C12_3 C13_3 C21_3 177.7(4)
C12_3 C13_3 C14_3 C15_3 -1.8(6)
C21_3 C13_3 C14_3 C15_3 -178.3(4)
C13_3 C14_3 C15_3 C16_3 1.8(6)
C13_3 C14_3 C15_3 C21_2 177.9(4)
C22_2 C21_2 C15_3 C16_3 -152.0(4)
C13_2 C21_2 C15_3 C16_3 82.9(5)
C22_2 C21_2 C15_3 C14_3 32.1(5)
C13_2 C21_2 C15_3 C14_3 -93.1(4)
C14_3 C15_3 C16_3 O16_3 -176.7(3)
C21_2 C15_3 C16_3 O16_3 7.1(6)
C14_3 C15_3 C16_3 C11_3 -1.1(6)
C21_2 C15_3 C16_3 C11_3 -177.3(4)
C12_3 C11_3 C16_3 C15_3 0.5(6)
C34_3 C11_3 C16_3 C15_3 -179.1(4)
C12_3 C11_3 C16_3 O16_3 176.2(3)
C34_3 C11_3 C16_3 O16_3 -3.4(6)
C15_3 C16_3 O16_3 C27_2 -84.3(5)
C11_3 C16_3 O16_3 C27_2 99.9(4)
O12_2 C27_2 O16_3 C16_3 90.2(5)
C14_3 C13_3 C21_3 C15_4 90.3(5)
C12_3 C13_3 C21_3 C15_4 -86.2(5)
C14_3 C13_3 C21_3 C22_3 -38.2(5)
C12_3 C13_3 C21_3 C22_3 145.3(4)
C13_3 C21_3 C22_3 C23A_3 -166.7(4)
C15_4 C21_3 C22_3 C23A_3 68.1(5)
C21_3 C22_3 C23A_3 C24A_3 153.5(6)
C22_3 C23A_3 C24A_3 C25A_3 64.2(9)
C23A_3 C24A_3 C25A_3 C26A_3 174.6(11)
C12_3 O12_3 C27_3 O16_4 -91.7(5)
C36_3 N31_3 C32_3 C33_3 -0.9(10)
N31_3 C32_3 C33_3 C34_3 0.8(10)
C32_3 C33_3 C34_3 C35_3 0.0(9)
C32_3 C33_3 C34_3 C11_3 -179.1(5)
C12_3 C11_3 C34_3 C35_3 -77.1(7)
C16_3 C11_3 C34_3 C35_3 102.5(7)
C12_3 C11_3 C34_3 C33_3 101.9(6)
C16_3 C11_3 C34_3 C33_3 -78.6(6)
C33_3 C34_3 C35_3 C36_3 -0.6(11)
C11_3 C34_3 C35_3 C36_3 178.4(7)
C32_3 N31_3 C36_3 C35_3 0.2(11)
C34_3 C35_3 C36_3 N31_3 0.5(13)
C16_4 C11_4 C12_4 C13_4 1.5(6)
C34_4 C11_4 C12_4 C13_4 -176.2(4)
C16_4 C11_4 C12_4 O12_4 -175.9(4)
C34_4 C11_4 C12_4 O12_4 6.4(6)
C13_4 C12_4 O12_4 C27_4 84.1(5)
C11_4 C12_4 O12_4 C27_4 -98.5(5)
O12_4 C12_4 C13_4 C14_4 176.1(4)
C11_4 C12_4 C13_4 C14_4 -1.2(6)
O12_4 C12_4 C13_4 C21_4 -8.0(6)
C11_4 C12_4 C13_4 C21_4 174.7(4)
C12_4 C13_4 C14_4 C15_4 -0.7(6)
C21_4 C13_4 C14_4 C15_4 -176.4(4)
C13_4 C14_4 C15_4 C16_4 2.1(6)
C13_4 C14_4 C15_4 C21_3 177.7(4)
C13_3 C21_3 C15_4 C14_4 -92.7(5)
C22_3 C21_3 C15_4 C14_4 35.1(6)
C13_3 C21_3 C15_4 C16_4 82.8(5)
C22_3 C21_3 C15_4 C16_4 -149.4(4)
C12_4 C11_4 C16_4 O16_4 174.9(4)
C34_4 C11_4 C16_4 O16_4 -7.4(6)
C12_4 C11_4 C16_4 C15_4 0.0(6)
C34_4 C11_4 C16_4 C15_4 177.7(4)
C14_4 C15_4 C16_4 O16_4 -176.4(4)
C21_3 C15_4 C16_4 O16_4 7.8(6)
C14_4 C15_4 C16_4 C11_4 -1.7(6)
C21_3 C15_4 C16_4 C11_4 -177.4(4)
C11_4 C16_4 O16_4 C27_3 104.0(5)
C15_4 C16_4 O16_4 C27_3 -81.1(5)
O12_3 C27_3 O16_4 C16_4 89.3(5)
C12_4 C13_4 C21_4 C15_1 -82.9(5)
C14_4 C13_4 C21_4 C15_1 92.7(5)
C12_4 C13_4 C21_4 C22_4 152.4(4)
C14_4 C13_4 C21_4 C22_4 -32.0(6)
C14_1 C15_1 C21_4 C13_4 -91.0(5)
C16_1 C15_1 C21_4 C13_4 87.4(5)
C14_1 C15_1 C21_4 C22_4 35.2(6)
C16_1 C15_1 C21_4 C22_4 -146.4(4)
C13_4 C21_4 C22_4 C23_4 -63.9(5)
C15_1 C21_4 C22_4 C23_4 173.6(4)
C21_4 C22_4 C23_4 C24_4 171.4(4)
C22_4 C23_4 C24_4 C25_4 65.8(6)
C23_4 C24_4 C25_4 C26_4 173.6(5)
C12_4 O12_4 C27_4 O16_1 -92.2(5)
C16_1 O16_1 C27_4 O12_4 91.5(4)
C36_4 N31_4 C32_4 C33_4 2.0(8)
N31_4 C32_4 C33_4 C34_4 -0.6(8)
C32_4 C33_4 C34_4 C35_4 -1.4(7)
C32_4 C33_4 C34_4 C11_4 178.2(4)
C16_4 C11_4 C34_4 C33_4 -67.7(6)
C12_4 C11_4 C34_4 C33_4 110.0(5)
C16_4 C11_4 C34_4 C35_4 111.9(5)
C12_4 C11_4 C34_4 C35_4 -70.4(6)
C33_4 C34_4 C35_4 C36_4 2.0(7)
C11_4 C34_4 C35_4 C36_4 -177.6(4)
C32_4 N31_4 C36_4 C35_4 -1.3(7)
C34_4 C35_4 C36_4 N31_4 -0.7(7)
